data_4508308
loop_
_publ_author_name
'Koffer, Jacob H.'
'Olshansky, Jacob H.'
'Smith, Matthew D.'
'Hernandez, Kristen J.'
'Zeller, Matthias'
'Ferrence, Gregory M.'
'Schrier, Joshua'
'Norquist, Alexander J.'

_publ_section_title
;
 Formation Principles for Templated Vanadium Selenite Oxalates
;
_journal_issue 10
_journal_name_full 'Crystal Growth &amp; Design'
_journal_page_first 4504
_journal_paper_doi 10.1021/cg400992q
_journal_volume 13
_journal_year 2013
_chemical_formula_moiety 'C7 H18 N2 O14 Se2 V2'
_chemical_formula_sum 'C7 H18 N2 O14 Se2 V2'
_chemical_formula_weight 614.03
_space_group_IT_number 2
_symmetry_cell_setting triclinic
_symmetry_space_group_name_Hall '-P 1'
_symmetry_space_group_name_H-M 'P -1'
_atom_sites_solution_hydrogens difmap
_atom_sites_solution_primary other
_cell_angle_alpha 110.687(4)
_cell_angle_beta 90.346(4)
_cell_angle_gamma 114.511(4)
_cell_formula_units_Z 2
_cell_length_a 9.290(3)
_cell_length_b 9.723(3)
_cell_length_c 11.280(3)
_cell_measurement_reflns_used 1748
_cell_measurement_temperature 100
_cell_measurement_theta_max 30
_cell_measurement_theta_min 3
_cell_volume 853.2(4)
_computing_cell_refinement 'DENZO/SCALEPACK (Otwinowski & Minor, 1997)'
_computing_data_collection 'COLLECT (Nonius, 2001).'
_computing_data_reduction 'DENZO/SCALEPACK (Otwinowski & Minor, 1997)'
_computing_molecular_graphics 'CAMERON (Watkin et al., 1996)'
_computing_publication_material 'CRYSTALS (Betteridge et al., 2003)'
_computing_structure_refinement 'CRYSTALS (Betteridge et al., 2003)'
_computing_structure_solution 'USER DEFINED STRUCTURE SOLUTION'
_diffrn_ambient_temperature 100
_diffrn_measured_fraction_theta_full 0.986
_diffrn_measured_fraction_theta_max 0.936
_diffrn_measurement_device Area
_diffrn_measurement_device_type 'Nonius KappaCCD'
_diffrn_measurement_method \w
_diffrn_radiation_monochromator graphite
_diffrn_radiation_type 'Mo K\a'
_diffrn_radiation_wavelength 0.71073
_diffrn_reflns_av_R_equivalents 0.040
_diffrn_reflns_limit_h_max 12
_diffrn_reflns_limit_h_min -13
_diffrn_reflns_limit_k_max 13
_diffrn_reflns_limit_k_min -13
_diffrn_reflns_limit_l_max 16
_diffrn_reflns_limit_l_min -16
_diffrn_reflns_number 9559
_diffrn_reflns_theta_full 25.228
_diffrn_reflns_theta_max 30.395
_diffrn_reflns_theta_min 1.962
_diffrn_standards_number 0
_exptl_absorpt_coefficient_mu 5.439
_exptl_absorpt_correction_T_max 0.95
_exptl_absorpt_correction_T_min 0.70
_exptl_absorpt_correction_type multi-scan
_exptl_absorpt_process_details 'DENZO/SCALEPACK (Otwinowski & Minor, 1997)'
_exptl_crystal_colour green
_exptl_crystal_density_diffrn 2.390
_exptl_crystal_density_method 'not measured'
_exptl_crystal_description lath
_exptl_crystal_F_000 600
_exptl_crystal_size_max 0.200
_exptl_crystal_size_mid 0.065
_exptl_crystal_size_min 0.010
_refine_diff_density_max 0.84
_refine_diff_density_min -0.85
_refine_ls_extinction_coef 2.1(19)
_refine_ls_extinction_method 'Larson (1970), Equation 22'
_refine_ls_goodness_of_fit_ref 1.0108
_refine_ls_hydrogen_treatment constr
_refine_ls_matrix_type full
_refine_ls_number_parameters 245
_refine_ls_number_reflns 3229
_refine_ls_number_restraints 0
_refine_ls_R_factor_all 0.0660
_refine_ls_R_factor_gt 0.0432
_refine_ls_shift/su_max 0.0003510
_refine_ls_shift/su_mean 0.0000157
_refine_ls_structure_factor_coef Fsqd
_refine_ls_weighting_details
;
 Method= Modified Sheldrick 
 w=1/[\s^2^(F^2^) + ( 0.03P)^2^ + 2.47P] 
 ,where P=(max(Fo^2^,0) + 2Fc^2^)/3 
;
_refine_ls_weighting_scheme calc
_refine_ls_wR_factor_all NaN
_refine_ls_wR_factor_gt NaN
_refine_ls_wR_factor_ref 0.0781
_reflns_limit_h_max 13
_reflns_limit_h_min -13
_reflns_limit_k_max 12
_reflns_limit_k_min -13
_reflns_limit_l_max 16
_reflns_limit_l_min 0
_reflns_number_gt 3592
_reflns_number_total 4820
_reflns_threshold_expression I>2.0\s(I)
_oxford_diffrn_Wilson_B_factor 0.00
_oxford_diffrn_Wilson_scale 0.00
_oxford_refine_ls_r_factor_ref 0.0374
_oxford_refine_ls_scale 0.4191(6)
_oxford_reflns_number_all 4807
_oxford_reflns_threshold_expression_ref I>3.0\s(I)
_cod_data_source_file cg400992q_si_002.cif
_cod_data_source_block '[C~5~H~14~N~2~][(VO)~2~(C~2~O~4~)(SeO~3~)~2~].2H~2~O_Cmp-6'
_cod_depositor_comments
;
The following automatic conversions were performed:

'_symmetry_cell_setting' value 'Triclinic' changed to 'triclinic'
according to /home/saulius/struct/CIF-dictionaries/cif_core.dic
dictionary named 'cif_core.dic' version 2.4.2 from
2011-04-26.

'_atom_sites_solution_primary' value 'Other' changed to
'other' according to
/home/saulius/struct/CIF-dictionaries/cif_core.dic dictionary named
'cif_core.dic' version 2.4.2 from 2011-04-26.

Automatic conversion script
Id: cif_fix_values 1891 2012-01-12 08:04:46Z andrius 
;
_cod_original_cell_volume 853.3(4)
_cod_original_sg_symbol_H-M 'P -1 '
_cod_database_code 4508308

loop_
_symmetry_equiv_pos_as_xyz
x,y,z
-x,-y,-z

loop_
_atom_site_label
_atom_site_type_symbol
_atom_site_fract_x
_atom_site_fract_y
_atom_site_fract_z
_atom_site_U_iso_or_equiv
_atom_site_occupancy
_atom_site_adp_type
_atom_site_refinement_flags_posn
V1 V 0.27539(9) 0.54122(10) 0.63987(7) 0.0077 1.0000 Uani .
V2 V 0.77416(9) 0.54069(10) 0.88735(7) 0.0077 1.0000 Uani .
Se1 Se 0.58130(5) 0.47518(6) 0.62504(4) 0.0073 1.0000 Uani .
Se2 Se 0.09115(5) 0.48792(6) 0.86443(4) 0.0069 1.0000 Uani .
O1 O 0.3859(4) 0.6830(4) 0.7741(3) 0.0109 1.0000 Uani .
O2 O 0.1347(4) 0.6606(4) 0.6368(3) 0.0110 1.0000 Uani .
O3 O 0.0940(4) 0.3719(4) 0.4621(3) 0.0110 1.0000 Uani .
O4 O 0.4017(4) 0.6394(4) 0.5225(3) 0.0125 1.0000 Uani .
O5 O 0.3746(4) 0.3872(4) 0.6077(3) 0.0117 1.0000 Uani .
O6 O 0.1003(4) 0.3993(4) 0.7086(3) 0.0092 1.0000 Uani .
O7 O 0.9011(4) 0.6859(4) 0.8521(3) 0.0119 1.0000 Uani .
O8 O 0.5834(4) 0.3624(4) 0.9515(3) 0.0099 1.0000 Uani .
O9 O 0.6223(4) 0.6463(4) 0.9423(3) 0.0092 1.0000 Uani .
O10 O 0.6280(4) 0.3888(4) 0.7157(3) 0.0108 1.0000 Uani .
O11 O -0.1144(4) 0.3968(4) 0.8562(3) 0.0102 1.0000 Uani .
O12 O 0.1346(4) 0.3684(4) 0.9232(3) 0.0095 1.0000 Uani .
O13 O 0.7584(4) 0.0311(4) 0.1420(3) 0.0187 1.0000 Uani .
O14 O 0.2322(4) 0.1625(4) 0.7348(3) 0.0160 1.0000 Uani .
N1 N 0.2524(5) -0.0755(5) 0.3160(4) 0.0119 1.0000 Uani .
N2 N 0.2970(5) 0.0551(5) 0.1169(4) 0.0130 1.0000 Uani .
C1 C 0.0115(5) 0.5836(5) 0.5504(4) 0.0089 1.0000 Uani .
C2 C 0.5099(5) 0.5830(6) 0.9978(5) 0.0108 1.0000 Uani .
C3 C 0.1775(6) 0.0327(6) 0.3093(5) 0.0172 1.0000 Uani .
C4 C 0.1467(6) 0.0186(6) 0.1733(5) 0.0157 1.0000 Uani .
C5 C 0.3741(6) -0.0488(6) 0.1270(5) 0.0130 1.0000 Uani .
C6 C 0.4053(6) -0.0314(6) 0.2643(5) 0.0139 1.0000 Uani .
C7 C 0.2767(7) -0.0672(7) 0.4499(5) 0.0182 1.0000 Uani .
H1 H 0.7936 0.1402 0.2036 0.0233 1.0000 Uiso R
H2 H 0.7481 -0.0396 0.1852 0.0233 1.0000 Uiso R
H3 H 0.2890 0.2210 0.6847 0.0202 1.0000 Uiso R
H4 H 0.1895 0.2255 0.7948 0.0202 1.0000 Uiso R
H5 H 0.1806 -0.1854 0.2619 0.0149 1.0000 Uiso R
H6 H 0.0753 -0.0011 0.3392 0.0200 1.0000 Uiso R
H7 H 0.2492 0.1461 0.3630 0.0200 1.0000 Uiso R
H8 H 0.1072 0.0969 0.1723 0.0201 1.0000 Uiso R
H9 H 0.0688 -0.0926 0.1216 0.0203 1.0000 Uiso R
H10 H 0.3709 0.1671 0.1629 0.0170 1.0000 Uiso R
H11 H 0.2716 0.0357 0.0290 0.0170 1.0000 Uiso R
H12 H 0.4765 -0.0169 0.0968 0.0168 1.0000 Uiso R
H13 H 0.3027 -0.1631 0.0766 0.0168 1.0000 Uiso R
H14 H 0.4486 -0.1067 0.2641 0.0187 1.0000 Uiso R
H15 H 0.4828 0.0796 0.3167 0.0181 1.0000 Uiso R
H16 H 0.3543 0.0426 0.5042 0.0278 1.0000 Uiso R
H17 H 0.1774 -0.0899 0.4824 0.0282 1.0000 Uiso R
H18 H 0.3140 -0.1449 0.4518 0.0280 1.0000 Uiso R

loop_
_atom_site_aniso_label
_atom_site_aniso_U_11
_atom_site_aniso_U_22
_atom_site_aniso_U_33
_atom_site_aniso_U_23
_atom_site_aniso_U_13
_atom_site_aniso_U_12
V1 0.0065(4) 0.0094(4) 0.0065(4) 0.0034(3) 0.0004(3) 0.0028(3)
V2 0.0080(4) 0.0097(4) 0.0076(4) 0.0050(3) 0.0018(3) 0.0045(3)
Se1 0.0068(2) 0.0082(2) 0.0070(2) 0.00361(19) 0.00040(16) 0.00305(19)
Se2 0.0062(2) 0.0080(2) 0.0065(2) 0.00337(19) 0.00079(17) 0.00282(19)
O1 0.0106(16) 0.0097(17) 0.0114(17) 0.0052(14) 0.0017(13) 0.0026(14)
O2 0.0089(15) 0.0130(17) 0.0087(16) 0.0034(14) -0.0016(12) 0.0033(14)
O3 0.0099(16) 0.0122(17) 0.0107(17) 0.0042(14) 0.0014(13) 0.0048(14)
O4 0.0161(17) 0.0110(17) 0.0095(17) 0.0026(14) 0.0037(13) 0.0064(15)
O5 0.0063(15) 0.0119(17) 0.0160(18) 0.0046(15) 0.0013(13) 0.0038(14)
O6 0.0121(16) 0.0104(17) 0.0038(15) 0.0027(13) -0.0002(12) 0.0040(14)
O7 0.0140(16) 0.0108(17) 0.0114(17) 0.0045(14) 0.0051(13) 0.0059(14)
O8 0.0088(15) 0.0113(17) 0.0106(17) 0.0039(14) 0.0033(12) 0.0057(14)
O9 0.0103(15) 0.0138(17) 0.0075(16) 0.0063(14) 0.0027(12) 0.0070(14)
O10 0.0116(16) 0.0126(17) 0.0091(16) 0.0042(14) -0.0026(13) 0.0062(14)
O11 0.0106(16) 0.0100(17) 0.0080(16) 0.0023(14) 0.0010(13) 0.0038(14)
O12 0.0102(15) 0.0101(16) 0.0084(16) 0.0034(14) -0.0005(12) 0.0048(14)
O13 0.025(2) 0.013(2) 0.017(2) 0.0050(17) 0.0000(16) 0.0074(17)
O14 0.0230(19) 0.0150(18) 0.0165(18) 0.0085(15) 0.0080(15) 0.0124(16)
N1 0.0105(18) 0.0066(19) 0.013(2) 0.0020(17) -0.0030(15) 0.0000(16)
N2 0.014(2) 0.009(2) 0.016(2) 0.0071(17) 0.0003(16) 0.0043(17)
C1 0.012(2) 0.007(2) 0.007(2) 0.0037(18) 0.0022(17) 0.0021(19)
C2 0.007(2) 0.012(2) 0.011(2) 0.0030(19) -0.0039(17) 0.0033(19)
C3 0.015(2) 0.011(2) 0.025(3) 0.005(2) 0.002(2) 0.006(2)
C4 0.011(2) 0.013(3) 0.025(3) 0.011(2) 0.004(2) 0.005(2)
C5 0.014(2) 0.012(2) 0.016(3) 0.007(2) 0.0014(19) 0.007(2)
C6 0.009(2) 0.016(3) 0.013(2) 0.005(2) -0.0006(18) 0.002(2)
C7 0.025(3) 0.018(3) 0.010(2) 0.006(2) 0.005(2) 0.008(2)

loop_
_atom_type_symbol
_atom_type_scat_dispersion_real
_atom_type_scat_dispersion_imag
_atom_type_scat_Cromer_Mann_a1
_atom_type_scat_Cromer_Mann_b1
_atom_type_scat_Cromer_Mann_a2
_atom_type_scat_Cromer_Mann_b2
_atom_type_scat_Cromer_Mann_a3
_atom_type_scat_Cromer_Mann_b3
_atom_type_scat_Cromer_Mann_a4
_atom_type_scat_Cromer_Mann_b4
_atom_type_scat_Cromer_Mann_c
_atom_type_scat_source
C 0.0033 0.0016 2.3100 20.8439 1.0200 10.2075 1.5886 0.5687 0.8650 51.6512 0.2156 'International Tables Vol C 4.2.6.8 and 6.1.1.4'
N 0.0061 0.0033 12.2126 0.0057 3.1322 9.8933 2.0125 28.9975 1.1663 0.5826 -11.5290 'International Tables Vol C 4.2.6.8 and 6.1.1.4'
H 0.0000 0.0000 0.4930 10.5109 0.3229 26.1257 0.1402 3.1424 0.0408 57.7998 0.0030 'International Tables Vol C 4.2.6.8 and 6.1.1.4'
Ga 0.2307 1.6083 15.2354 3.0669 6.7006 0.2412 4.3591 10.7805 2.9623 61.4135 1.7189 'International Tables Vol C 4.2.6.8 and 6.1.1.4'
F 0.0171 0.0103 3.5392 10.2825 2.6412 4.2944 1.5170 0.2615 1.0243 26.1476 0.2776 'International Tables Vol C 4.2.6.8 and 6.1.1.4'
Te -0.5308 1.6751 19.9644 4.8174 19.0138 0.4209 6.1449 28.5284 2.5239 70.8403 4.3520 'International Tables Vol C 4.2.6.8 and 6.1.1.4'
O 0.0106 0.0060 3.0485 13.2771 2.2868 5.7011 1.5463 0.3239 0.8670 32.9089 0.2508 'International Tables Vol C 4.2.6.8 and 6.1.1.4'
Se -0.0929 2.2259 17.0006 2.4098 5.8196 0.2726 3.9731 15.2372 4.3543 43.8163 2.8409 'International Tables Vol C 4.2.6.8 and 6.1.1.4'
V 0.3005 0.5294 10.2971 6.8657 7.3511 0.4385 2.0703 26.8938 2.0571 102.4780 1.2199 'International Tables Vol C 4.2.6.8 and 6.1.1.4'

loop_
_geom_angle_atom_site_label_1
_geom_angle_site_symmetry_1
_geom_angle_atom_site_label_2
_geom_angle_atom_site_label_3
_geom_angle_site_symmetry_3
_geom_angle
_geom_angle_publ_flag
Se1 2_666 V1 Se1 . 65.32(3) yes
Se1 2_666 V1 Se2 . 169.19(3) yes
Se1 . V1 Se2 . 115.73(3) yes
Se1 2_666 V1 O1 . 118.84(12) yes
Se1 . V1 O1 . 80.58(12) yes
Se2 . V1 O1 . 71.42(12) yes
Se1 2_666 V1 O2 . 101.47(10) yes
Se1 . V1 O2 . 158.29(10) yes
Se2 . V1 O2 . 80.62(10) yes
O1 . V1 O2 . 92.30(15) yes
Se1 2_666 V1 O3 . 65.89(9) yes
Se1 . V1 O3 . 110.30(9) yes
Se2 . V1 O3 . 104.70(9) yes
O1 . V1 O3 . 168.83(14) yes
O2 . V1 O3 . 76.64(13) yes
Se1 2_666 V1 O4 . 25.84(10) yes
Se1 . V1 O4 . 72.44(10) yes
Se2 . V1 O4 . 164.03(10) yes
O1 . V1 O4 . 97.68(15) yes
O2 . V1 O4 . 88.40(14) yes
Se1 2_666 V1 O5 . 73.42(10) yes
Se1 . V1 O5 . 29.45(9) yes
Se2 . V1 O5 . 102.25(10) yes
O1 . V1 O5 . 100.49(16) yes
O2 . V1 O5 . 167.16(14) yes
Se1 2_666 V1 O6 . 140.39(9) yes
Se1 . V1 O6 . 114.08(10) yes
Se2 . V1 O6 . 28.80(9) yes
O1 . V1 O6 . 99.05(15) yes
O2 . V1 O6 . 87.20(13) yes
O3 . V1 O4 . 83.76(13) yes
O3 . V1 O5 . 90.54(13) yes
O4 . V1 O5 . 91.03(14) yes
O3 . V1 O6 . 79.10(13) yes
O4 . V1 O6 . 162.85(14) yes
O5 . V1 O6 . 89.62(14) yes
O12 2_667 V2 O11 1_655 87.77(13) yes
O12 2_667 V2 Se2 1_655 80.88(10) yes
O11 1_655 V2 Se2 1_655 28.70(9) yes
O12 2_667 V2 Se2 2_667 27.64(9) yes
O11 1_655 V2 Se2 2_667 63.32(9) yes
Se2 1_655 V2 Se2 2_667 66.09(2) yes
O12 2_667 V2 Se1 . 161.74(10) yes
O11 1_655 V2 Se1 . 110.47(10) yes
Se2 1_655 V2 Se1 . 115.40(3) yes
Se2 2_667 V2 Se1 . 165.59(3) yes
O12 2_667 V2 O7 . 98.63(15) yes
O11 1_655 V2 O7 . 99.94(15) yes
Se2 1_655 V2 O7 . 73.57(12) yes
Se2 2_667 V2 O7 . 113.88(12) yes
Se1 . V2 O7 . 79.47(12) yes
O12 2_667 V2 O8 . 78.89(13) yes
O11 1_655 V2 O8 . 87.60(13) yes
Se2 1_655 V2 O8 . 113.23(9) yes
Se2 2_667 V2 O8 . 67.11(9) yes
Se1 . V2 O8 . 100.47(9) yes
O12 2_667 V2 O9 . 86.70(13) yes
O11 1_655 V2 O9 . 164.29(14) yes
Se2 1_655 V2 O9 . 161.82(10) yes
Se2 2_667 V2 O9 . 107.26(9) yes
Se1 . V2 O9 . 75.49(9) yes
O12 2_667 V2 O10 . 160.07(14) yes
O11 1_655 V2 O10 . 89.20(13) yes
Se2 1_655 V2 O10 . 105.14(10) yes
Se2 2_667 V2 O10 . 137.88(10) yes
Se1 . V2 O10 . 28.22(9) yes
O7 . V2 O8 . 172.01(15) yes
O7 . V2 O9 . 95.42(15) yes
O8 . V2 O9 . 76.91(13) yes
O7 . V2 O10 . 101.29(16) yes
O8 . V2 O10 . 81.31(13) yes
O9 . V2 O10 . 91.01(13) yes
O4 2_666 Se1 V1 . 116.46(12) yes
O4 2_666 Se1 V2 . 124.09(12) yes
V1 . Se1 V2 . 117.24(2) yes
O4 2_666 Se1 V1 2_666 31.05(12) yes
V1 . Se1 V1 2_666 114.68(2) yes
V2 . Se1 V1 2_666 125.17(3) yes
O4 2_666 Se1 O5 . 98.97(16) yes
V1 . Se1 O5 . 34.71(11) yes
V2 . Se1 O5 . 116.63(12) yes
V1 2_666 Se1 O5 . 115.72(12) yes
O4 2_666 Se1 O10 . 100.67(16) yes
V1 . Se1 O10 . 122.66(11) yes
V2 . Se1 O10 . 34.39(11) yes
V1 2_666 Se1 O10 . 119.21(12) yes
O5 . Se1 O10 . 101.25(16) yes
V1 . Se2 V2 1_455 118.62(3) yes
V1 . Se2 V2 2_667 126.14(3) yes
V2 1_455 Se2 V2 2_667 113.91(2) yes
V1 . Se2 O6 . 35.24(11) yes
V2 1_455 Se2 O6 . 110.17(11) yes
V2 2_667 Se2 O6 . 129.45(11) yes
V1 . Se2 O11 . 126.98(11) yes
V2 1_455 Se2 O11 . 33.88(11) yes
V2 2_667 Se2 O11 . 103.18(11) yes
O6 . Se2 O11 . 99.64(15) yes
V1 . Se2 O12 . 112.18(11) yes
V2 1_455 Se2 O12 . 125.23(11) yes
V2 2_667 Se2 O12 . 33.56(11) yes
O6 . Se2 O12 . 99.27(16) yes
O11 . Se2 O12 . 97.80(15) yes
V1 . O2 C1 . 117.0(3) yes
V1 . O3 C1 2_566 112.7(3) yes
V1 . O4 Se1 2_666 123.11(19) yes
V1 . O5 Se1 . 115.85(18) yes
V1 . O6 Se2 . 115.96(17) yes
V2 . O8 C2 2_667 111.6(3) yes
V2 . O9 C2 . 118.3(3) yes
V2 . O10 Se1 . 117.39(18) yes
V2 1_455 O11 Se2 . 117.41(18) yes
V2 2_667 O12 Se2 . 118.80(17) yes
H1 . O13 H2 . 109.5 no
H3 . O14 H4 . 109.5 no
C3 . N1 C6 . 109.9(4) yes
C3 . N1 C7 . 111.2(4) yes
C6 . N1 C7 . 112.1(4) yes
C3 . N1 H5 . 107.7 no
C6 . N1 H5 . 107.5 no
C7 . N1 H5 . 108.1 no
C4 . N2 C5 . 111.2(4) yes
C4 . N2 H10 . 109.0 no
C5 . N2 H10 . 108.3 no
C4 . N2 H11 . 109.2 no
C5 . N2 H11 . 109.6 no
H10 . N2 H11 . 109.5 no
C1 2_566 C1 O2 . 116.4(5) yes
C1 2_566 C1 O3 2_566 116.8(5) yes
O2 . C1 O3 2_566 126.8(4) yes
C2 2_667 C2 O9 . 115.0(5) yes
C2 2_667 C2 O8 2_667 117.4(5) yes
O9 . C2 O8 2_667 127.6(4) yes
N1 . C3 C4 . 111.1(4) yes
N1 . C3 H6 . 109.0 no
C4 . C3 H6 . 108.5 no
N1 . C3 H7 . 109.4 no
C4 . C3 H7 . 108.7 no
H6 . C3 H7 . 110.1 no
C3 . C4 N2 . 111.4(4) yes
C3 . C4 H8 . 109.7 no
N2 . C4 H8 . 108.0 no
C3 . C4 H9 . 108.4 no
N2 . C4 H9 . 108.5 no
H8 . C4 H9 . 110.8 no
N2 . C5 C6 . 111.4(4) yes
N2 . C5 H12 . 110.2 no
C6 . C5 H12 . 108.3 no
N2 . C5 H13 . 109.4 no
C6 . C5 H13 . 107.2 no
H12 . C5 H13 . 110.3 no
C5 . C6 N1 . 110.3(4) yes
C5 . C6 H14 . 107.8 no
N1 . C6 H14 . 108.9 no
C5 . C6 H15 . 109.8 no
N1 . C6 H15 . 110.6 no
H14 . C6 H15 . 109.3 no
N1 . C7 H16 . 108.5 no
N1 . C7 H17 . 110.1 no
H16 . C7 H17 . 108.2 no
N1 . C7 H18 . 110.7 no
H16 . C7 H18 . 110.1 no
H17 . C7 H18 . 109.2 no

loop_
_geom_bond_atom_site_label_1
_geom_bond_atom_site_label_2
_geom_bond_site_symmetry_2
_geom_bond_distance
_geom_bond_publ_flag
V1 Se1 2_666 3.2581(12) yes
V1 Se1 . 3.1562(12) yes
V1 Se2 . 3.1399(11) yes
V1 O1 . 1.606(3) yes
V1 O2 . 2.085(3) yes
V1 O3 . 2.213(3) yes
V1 O4 . 2.006(3) yes
V1 O5 . 1.997(3) yes
V1 O6 . 2.015(3) yes
V2 O12 2_667 2.022(3) yes
V2 O11 1_655 2.003(3) yes
V2 Se2 1_655 3.1895(12) yes
V2 Se2 2_667 3.2062(11) yes
V2 Se1 . 3.1667(11) yes
V2 O7 . 1.601(3) yes
V2 O8 . 2.241(3) yes
V2 O9 . 2.047(3) yes
V2 O10 . 2.014(3) yes
Se1 O4 2_666 1.696(3) yes
Se1 O5 . 1.724(3) yes
Se1 O10 . 1.687(3) yes
Se2 O6 . 1.682(3) yes
Se2 O11 . 1.726(3) yes
Se2 O12 . 1.698(3) yes
O2 C1 . 1.257(5) yes
O3 C1 2_566 1.249(5) yes
O8 C2 2_667 1.239(6) yes
O9 C2 . 1.268(6) yes
O13 H1 . 0.950 no
O13 H2 . 0.950 no
O14 H3 . 0.950 no
O14 H4 . 0.950 no
N1 C3 . 1.503(6) yes
N1 C6 . 1.491(6) yes
N1 C7 . 1.494(6) yes
N1 H5 . 0.950 no
N2 C4 . 1.496(6) yes
N2 C5 . 1.493(6) yes
N2 H10 . 0.950 no
N2 H11 . 0.950 no
C1 C1 2_566 1.544(9) yes
C2 C2 2_667 1.565(9) yes
C3 C4 . 1.506(8) yes
C3 H6 . 0.973 no
C3 H7 . 0.970 no
C4 H8 . 0.977 no
C4 H9 . 0.966 no
C5 C6 . 1.509(7) yes
C5 H12 . 0.975 no
C5 H13 . 0.968 no
C6 H14 . 0.970 no
C6 H15 . 0.965 no
C7 H16 . 0.963 no
C7 H17 . 0.963 no
C7 H18 . 0.959 no

loop_
_geom_hbond_atom_site_label_D
_geom_hbond_atom_site_label_H
_geom_hbond_atom_site_label_A
_geom_hbond_site_symmetry_A
_geom_hbond_angle_DHA
_geom_hbond_distance_DH
_geom_hbond_distance_HA
_geom_hbond_distance_DA
_geom_hbond_publ_flag
O13 H1 O2 2_666 165.05(14) 0.950 1.972 2.900(8) yes
O13 H2 O14 2_656 169.25(16) 0.950 1.793 2.733(8) yes
O14 H3 O5 . 161.91(14) 0.950 1.983 2.902(8) yes
O14 H4 O12 . 172.22(15) 0.950 1.861 2.805(8) yes
N1 H5 O11 2_556 158.34(16) 0.950 1.839 2.745(8) yes
C3 H6 O14 2_556 144.01(15) 0.973 2.578 3.414(8) yes
C4 H8 O7 2_666 159.84(15) 0.977 2.255 3.190(8) yes
C4 H9 O12 2_556 157.28(15) 0.966 2.418 3.330(8) yes
N2 H10 O1 2_666 140.96(14) 0.950 2.061 2.862(8) yes
N2 H11 O13 2_655 167.75(17) 0.950 1.783 2.719(8) yes
C5 H12 O13 . 143.58(14) 0.975 2.477 3.313(8) yes
C5 H13 O11 2_556 131.41(13) 0.968 2.594 3.315(8) yes
C6 H15 O4 2_666 160.75(14) 0.965 2.439 3.366(8) yes
